data_8101347
loop_
_publ_author_name
'Rabe, Gerd W.'
'Rheingold, A. L.'
'Incarvito, C. D.'

_publ_section_title
;
Crystal structure of ytterbium-bis[bis(\m-dimethylsilylamido)
ytterbium-dimethylsilylamide(tetrahydrofuran)]--tetrahydrofuran (1/1), 
C~32~H~100~N~6~O~2~Si~12~Yb~3~ &#x00B7; C~4~H~8~O
;
_journal_issue 4
_journal_name_full 'Zeitschrift f\"ur Kristallographie - New Crystal Structures'
_journal_page_first 560
_journal_page_last 562
_journal_volume 215
_journal_year 2000
_chemical_formula_sum 'C36 H108 N6 O3 Si12 Yb3'
_chemical_formula_weight 1529.48
_space_group_IT_number 14
_symmetry_cell_setting monoclinic
_symmetry_space_group_name_Hall '-P 2ybc'
_symmetry_space_group_name_H-M 'P 1 21/c 1'
_cell_angle_alpha 90.00
_cell_angle_beta 96.600(4)
_cell_angle_gamma 90.00
_cell_formula_units_Z 4
_cell_length_a 11.4205(17)
_cell_length_b 28.422(5)
_cell_length_c 21.796(4)
_cell_measurement_temperature 173(2)
_cell_volume 7027.9(19)
_diffrn_ambient_temperature 173(2)
_exptl_crystal_density_diffrn 1.446
_cod_depositor_comments
;
 Marking attached hydrogen atoms.

 Antanas Vaitkus,
 2017-09-11

The following automatic conversions were performed:
'_symmetry_cell_setting' value 'Monoclinic' changed to 'monoclinic'
according to '/home/saulius/struct/CIF-dictionaries/cif_core.dic'
dictionary named 'cif_core.dic' version 2.4.1 from 2010-06-29.

Automatic conversion script
Id: cif_fix_enum 1527 2010-12-29 10:47:43Z saulius 
;
_cod_original_sg_symbol_H-M 'P 21/c'
_cod_database_code 8101347

loop_
_symmetry_equiv_pos_as_xyz
'x, y, z'
'-x, y+1/2, -z+1/2'
'-x, -y, -z'
'x, -y-1/2, z-1/2'

loop_
_atom_site_label
_atom_site_type_symbol
_atom_site_fract_x
_atom_site_fract_y
_atom_site_fract_z
_atom_site_U_iso_or_equiv
_atom_site_adp_type
_atom_site_occupancy
_atom_site_symmetry_multiplicity
_atom_site_Wyckoff_symbol
_atom_site_calc_flag
_atom_site_refinement_flags
_atom_site_disorder_assembly
_atom_site_disorder_group
_atom_site_attached_hydrogens
Yb1 Yb 0.74226(2) 0.010722(10) 0.293146(15) 0.02504(10) Uani 1 4 e d . . . 0
Yb2 Yb 0.77947(2) 0.078585(9) 0.162157(15) 0.02251(9) Uani 1 4 e d . . . 0
Yb3 Yb 0.82618(3) 0.198971(10) 0.137586(17) 0.03091(10) Uani 1 4 e d . . . 0
Si1 Si 0.80045(17) 0.01234(7) 0.43738(11) 0.0337(5) Uani 1 4 e d . . . 1
Si2 Si 0.57672(17) 0.06839(7) 0.41101(11) 0.0347(5) Uani 1 4 e d . . . 1
Si3 Si 0.53046(18) -0.00620(8) 0.18804(11) 0.0358(5) Uani 1 4 e d . . . 1
Si4 Si 0.73997(19) -0.02671(7) 0.12314(11) 0.0353(5) Uani 1 4 e d . . . 1
Si5 Si 1.00289(16) 0.00092(7) 0.26536(11) 0.0297(5) Uani 1 4 e d . . . 1
Si6 Si 0.97128(16) 0.10485(7) 0.27387(10) 0.0277(5) Uani 1 4 e d . . . 1
Si7 Si 0.61955(17) 0.14278(7) 0.23978(10) 0.0304(5) Uani 1 4 e d . . . 1
Si8 Si 0.55852(18) 0.17897(7) 0.11131(11) 0.0356(5) Uani 1 4 e d . . . 1
Si9 Si 0.7937(2) 0.09774(7) 0.02114(11) 0.0382(5) Uani 1 4 e d . . . 1
Si10 Si 1.01973(18) 0.13673(8) 0.08071(12) 0.0392(6) Uani 1 4 e d . . . 1
Si11 Si 0.7840(3) 0.30334(9) 0.19338(18) 0.0757(10) Uani 1 4 e d . . . 1
Si12 Si 0.9970(3) 0.25938(10) 0.26213(17) 0.0728(9) Uani 1 4 e d . . . 1
O1 O 0.6798(5) -0.06868(17) 0.3183(3) 0.0456(15) Uani 1 4 e d . . . 0
O2 O 0.8692(6) 0.2481(2) 0.0515(3) 0.0570(17) Uani 1 4 e d . . . 0
N1 N 0.6893(5) 0.0357(2) 0.3901(3) 0.0346(15) Uani 1 4 e d . . . 0
N2 N 0.6731(5) 0.00365(18) 0.1767(3) 0.0282(14) Uani 1 4 e d . . . 0
N3 N 0.9198(4) 0.05062(19) 0.2525(3) 0.0255(13) Uani 1 4 e d . . . 0
N4 N 0.6529(5) 0.15175(19) 0.1665(3) 0.0283(14) Uani 1 4 e d . . . 0
N5 N 0.8752(5) 0.1227(2) 0.0829(3) 0.0298(14) Uani 1 4 e d . . . 0
N6 N 0.8830(7) 0.2602(2) 0.2073(4) 0.053(2) Uani 1 4 e d . . . 0
C1 C 0.7499(10) -0.1116(3) 0.3202(6) 0.077(4) Uani 1 4 e d . . . 0
H1A H 0.8236 -0.1081 0.3484 0.093 Uiso 1 4 e calc R . . 0
H1B H 0.7698 -0.1200 0.2785 0.093 Uiso 1 4 e calc R . . 0
C2 C 0.6718(18) -0.1474(4) 0.3434(10) 0.208(13) Uani 1 4 e d . . . 0
H2A H 0.6437 -0.1692 0.3094 0.250 Uiso 1 4 e calc R . . 0
H2B H 0.7172 -0.1660 0.3764 0.250 Uiso 1 4 e calc R . . 0
C3 C 0.5717(8) -0.0774(3) 0.3462(4) 0.049(2) Uani 1 4 e d . . . 0
H3A H 0.5018 -0.0718 0.3158 0.058 Uiso 1 4 e calc R . . 0
H3B H 0.5672 -0.0563 0.3820 0.058 Uiso 1 4 e calc R . . 0
C4 C 0.5760(11) -0.1271(4) 0.3663(6) 0.093(4) Uani 1 4 e d . . . 0
H4A H 0.5848 -0.1290 0.4119 0.112 Uiso 1 4 e calc R . . 0
H4B H 0.5025 -0.1435 0.3500 0.112 Uiso 1 4 e calc R . . 0
C5 C 0.8886(7) 0.0534(3) 0.4913(4) 0.046(2) Uani 1 4 e d . . . 0
H5A H 0.8875 0.0425 0.5339 0.069 Uiso 1 4 e calc R . . 0
H5B H 0.8546 0.0850 0.4870 0.069 Uiso 1 4 e calc R . . 0
H5C H 0.9702 0.0542 0.4814 0.069 Uiso 1 4 e calc R . . 0
C6 C 0.7636(7) -0.0389(3) 0.4861(4) 0.050(2) Uani 1 4 e d . . . 0
H6A H 0.7881 -0.0319 0.5297 0.074 Uiso 1 4 e calc R . . 0
H6B H 0.8049 -0.0670 0.4740 0.074 Uiso 1 4 e calc R . . 0
H6C H 0.6783 -0.0445 0.4800 0.074 Uiso 1 4 e calc R . . 0
C7 C 0.5695(8) 0.0738(4) 0.4955(4) 0.057(3) Uani 1 4 e d . . . 0
H7A H 0.6451 0.0856 0.5156 0.086 Uiso 1 4 e calc R . . 0
H7B H 0.5531 0.0429 0.5126 0.086 Uiso 1 4 e calc R . . 0
H7C H 0.5066 0.0958 0.5029 0.086 Uiso 1 4 e calc R . . 0
C8 C 0.4285(7) 0.0460(3) 0.3768(4) 0.052(2) Uani 1 4 e d . . . 0
H8A H 0.4278 0.0425 0.3320 0.078 Uiso 1 4 e calc R . . 0
H8B H 0.3672 0.0683 0.3855 0.078 Uiso 1 4 e calc R . . 0
H8C H 0.4133 0.0154 0.3950 0.078 Uiso 1 4 e calc R . . 0
C9 C 0.4209(7) 0.0295(4) 0.1382(5) 0.062(3) Uani 1 4 e d . . . 0
H9A H 0.3699 0.0086 0.1112 0.093 Uiso 1 4 e calc R . . 0
H9B H 0.4623 0.0511 0.1130 0.093 Uiso 1 4 e calc R . . 0
H9C H 0.3729 0.0477 0.1643 0.093 Uiso 1 4 e calc R . . 0
C10 C 0.4787(9) -0.0687(3) 0.1806(5) 0.068(3) Uani 1 4 e d . . . 0
H10A H 0.4136 -0.0710 0.1473 0.102 Uiso 1 4 e calc R . . 0
H10B H 0.4517 -0.0789 0.2195 0.102 Uiso 1 4 e calc R . . 0
H10C H 0.5438 -0.0888 0.1710 0.102 Uiso 1 4 e calc R . . 0
C11 C 0.6502(9) -0.0366(3) 0.0465(4) 0.058(3) Uani 1 4 e d . . . 0
H11A H 0.6425 -0.0704 0.0385 0.087 Uiso 1 4 e calc R . . 0
H11B H 0.6895 -0.0217 0.0139 0.087 Uiso 1 4 e calc R . . 0
H11C H 0.5718 -0.0227 0.0472 0.087 Uiso 1 4 e calc R . . 0
C12 C 0.8056(8) -0.0851(3) 0.1469(5) 0.054(3) Uani 1 4 e d . . . 0
H12A H 0.7648 -0.1099 0.1215 0.081 Uiso 1 4 e calc R . . 0
H12B H 0.7971 -0.0908 0.1905 0.081 Uiso 1 4 e calc R . . 0
H12C H 0.8894 -0.0852 0.1410 0.081 Uiso 1 4 e calc R . . 0
C13 C 1.0805(7) -0.0218(3) 0.2002(4) 0.048(2) Uani 1 4 e d . . . 0
H13A H 1.1658 -0.0181 0.2106 0.072 Uiso 1 4 e calc R . . 0
H13B H 1.0547 -0.0040 0.1626 0.072 Uiso 1 4 e calc R . . 0
H13C H 1.0617 -0.0552 0.1934 0.072 Uiso 1 4 e calc R . . 0
C14 C 1.1123(7) 0.0022(3) 0.3361(4) 0.046(2) Uani 1 4 e d . . . 0
H14A H 1.1921 -0.0010 0.3242 0.068 Uiso 1 4 e calc R . . 0
H14B H 1.0964 -0.0239 0.3634 0.068 Uiso 1 4 e calc R . . 0
H14C H 1.1057 0.0321 0.3578 0.068 Uiso 1 4 e calc R . . 0
C15 C 1.1316(6) 0.1162(3) 0.2685(5) 0.051(2) Uani 1 4 e d . . . 0
H15A H 1.1714 0.1236 0.3096 0.076 Uiso 1 4 e calc R . . 0
H15B H 1.1397 0.1428 0.2407 0.076 Uiso 1 4 e calc R . . 0
H15C H 1.1675 0.0882 0.2524 0.076 Uiso 1 4 e calc R . . 0
C16 C 0.9389(7) 0.1230(3) 0.3513(4) 0.042(2) Uani 1 4 e d . . . 0
H16A H 1.0129 0.1292 0.3775 0.063 Uiso 1 4 e calc R . . 0
H16B H 0.8957 0.0978 0.3697 0.063 Uiso 1 4 e calc R . . 0
H16C H 0.8908 0.1516 0.3479 0.063 Uiso 1 4 e calc R . . 0
C17 C 0.4598(7) 0.1338(4) 0.2484(4) 0.057(3) Uani 1 4 e d . . . 0
H17A H 0.4332 0.1587 0.2748 0.086 Uiso 1 4 e calc R . . 0
H17B H 0.4492 0.1031 0.2674 0.086 Uiso 1 4 e calc R . . 0
H17C H 0.4136 0.1351 0.2077 0.086 Uiso 1 4 e calc R . . 0
C18 C 0.6800(8) 0.1873(3) 0.2954(4) 0.050(2) Uani 1 4 e d . . . 0
H18A H 0.6155 0.2027 0.3136 0.074 Uiso 1 4 e calc R . . 0
H18B H 0.7237 0.2108 0.2743 0.074 Uiso 1 4 e calc R . . 0
H18C H 0.7331 0.1722 0.3280 0.074 Uiso 1 4 e calc R . . 0
C19 C 0.4615(8) 0.2257(3) 0.1395(5) 0.061(3) Uani 1 4 e d . . . 0
H19A H 0.3787 0.2167 0.1294 0.092 Uiso 1 4 e calc R . . 0
H19B H 0.4759 0.2557 0.1195 0.092 Uiso 1 4 e calc R . . 0
H19C H 0.4793 0.2291 0.1844 0.092 Uiso 1 4 e calc R . . 0
C20 C 0.4640(7) 0.1418(3) 0.0567(5) 0.052(2) Uani 1 4 e d . . . 0
H20A H 0.3815 0.1457 0.0639 0.078 Uiso 1 4 e calc R . . 0
H20B H 0.4869 0.1087 0.0629 0.078 Uiso 1 4 e calc R . . 0
H20C H 0.4735 0.1512 0.0143 0.078 Uiso 1 4 e calc R . . 0
C21 C 0.8645(9) 0.0500(3) -0.0217(4) 0.064(3) Uani 1 4 e d . . . 0
H21A H 0.8642 0.0592 -0.0650 0.096 Uiso 1 4 e calc R . . 0
H21B H 0.8202 0.0207 -0.0192 0.096 Uiso 1 4 e calc R . . 0
H21C H 0.9459 0.0453 -0.0030 0.096 Uiso 1 4 e calc R . . 0
C22 C 0.7227(9) 0.1392(3) -0.0377(4) 0.060(3) Uani 1 4 e d . . . 0
H22A H 0.7525 0.1334 -0.0774 0.089 Uiso 1 4 e calc R . . 0
H22B H 0.7409 0.1716 -0.0246 0.089 Uiso 1 4 e calc R . . 0
H22C H 0.6371 0.1345 -0.0422 0.089 Uiso 1 4 e calc R . . 0
C23 C 1.1239(7) 0.0868(3) 0.1036(5) 0.067(3) Uani 1 4 e d . . . 0
H23A H 1.1675 0.0788 0.0688 0.101 Uiso 1 4 e calc R . . 0
H23B H 1.0791 0.0594 0.1148 0.101 Uiso 1 4 e calc R . . 0
H23C H 1.1796 0.0964 0.1390 0.101 Uiso 1 4 e calc R . . 0
C24 C 1.0626(9) 0.1614(4) 0.0061(5) 0.063(3) Uani 1 4 e d . . . 0
H24A H 1.1219 0.1409 -0.0093 0.094 Uiso 1 4 e calc R . . 0
H24B H 1.0953 0.1930 0.0134 0.094 Uiso 1 4 e calc R . . 0
H24C H 0.9928 0.1629 -0.0245 0.094 Uiso 1 4 e calc R . . 0
C25 C 0.8410(12) 0.3600(4) 0.1691(7) 0.101(4) Uiso 1 4 e d . . . 0
H25A H 0.8138 0.3853 0.1946 0.152 Uiso 1 4 e calc R . . 0
H25B H 0.8122 0.3658 0.1257 0.152 Uiso 1 4 e calc R . . 0
H25C H 0.9274 0.3592 0.1742 0.152 Uiso 1 4 e calc R . . 0
C26 C 0.6984(13) 0.3213(5) 0.2562(8) 0.123(5) Uiso 1 4 e d . . . 0
H26A H 0.7031 0.3555 0.2614 0.185 Uiso 1 4 e calc R . . 0
H26B H 0.7307 0.3060 0.2948 0.185 Uiso 1 4 e calc R . . 0
H26C H 0.6159 0.3120 0.2460 0.185 Uiso 1 4 e calc R . . 0
C27 C 1.1387(18) 0.2756(8) 0.2314(10) 0.197(10) Uiso 1 4 e d . . . 0
H27A H 1.1900 0.2922 0.2635 0.295 Uiso 1 4 e calc R . . 0
H27B H 1.1217 0.2961 0.1953 0.295 Uiso 1 4 e calc R . . 0
H27C H 1.1782 0.2470 0.2194 0.295 Uiso 1 4 e calc R . . 0
C28 C 0.977(2) 0.2918(7) 0.3326(11) 0.208(10) Uiso 1 4 e d . . . 0
H28A H 1.0538 0.3023 0.3525 0.312 Uiso 1 4 e calc R . . 0
H28B H 0.9397 0.2713 0.3608 0.312 Uiso 1 4 e calc R . . 0
H28C H 0.9266 0.3192 0.3222 0.312 Uiso 1 4 e calc R . . 0
C29 C 0.7881(11) 0.2669(4) 0.0013(6) 0.081(4) Uani 1 4 e d . . . 0
H29A H 0.7865 0.2465 -0.0357 0.097 Uiso 1 4 e calc R . . 0
H29B H 0.7074 0.2687 0.0136 0.097 Uiso 1 4 e calc R . . 0
C30 C 0.8305(13) 0.3131(5) -0.0116(8) 0.117(6) Uani 1 4 e d . . . 0
H30A H 0.8137 0.3202 -0.0562 0.141 Uiso 1 4 e calc R . . 0
H30B H 0.7910 0.3371 0.0118 0.141 Uiso 1 4 e calc R . . 0
C31 C 0.9554(13) 0.3136(5) 0.0068(7) 0.107(5) Uani 1 4 e d . . . 0
H31A H 0.9814 0.3448 0.0232 0.128 Uiso 1 4 e calc R . . 0
H31B H 0.9993 0.3058 -0.0285 0.128 Uiso 1 4 e calc R . . 0
C32 C 0.9742(9) 0.2761(4) 0.0569(6) 0.071(3) Uani 1 4 e d . . . 0
H32A H 1.0435 0.2564 0.0509 0.085 Uiso 1 4 e calc R . . 0
H32B H 0.9874 0.2909 0.0982 0.085 Uiso 1 4 e calc R . . 0

loop_
_atom_site_aniso_label
_atom_site_aniso_U_11
_atom_site_aniso_U_22
_atom_site_aniso_U_33
_atom_site_aniso_U_23
_atom_site_aniso_U_13
_atom_site_aniso_U_12
Yb1 0.02408(15) 0.02677(16) 0.0241(2) 0.00080(13) 0.00201(14) -0.00211(11)
Yb2 0.02463(14) 0.02040(15) 0.0221(2) 0.00049(12) 0.00106(14) 0.00052(11)
Yb3 0.03820(18) 0.02189(16) 0.0328(2) 0.00129(14) 0.00492(17) -0.00156(12)
Si1 0.0300(10) 0.0424(12) 0.0288(14) 0.0019(10) 0.0039(10) -0.0022(9)
Si2 0.0319(10) 0.0412(12) 0.0321(15) 0.0021(10) 0.0075(10) 0.0025(9)
Si3 0.0317(10) 0.0402(12) 0.0336(15) 0.0042(10) -0.0051(10) -0.0112(9)
Si4 0.0464(12) 0.0275(10) 0.0310(15) -0.0048(10) 0.0006(11) -0.0017(9)
Si5 0.0271(9) 0.0305(10) 0.0317(14) 0.0038(9) 0.0042(10) 0.0055(8)
Si6 0.0255(9) 0.0293(10) 0.0279(14) -0.0016(9) 0.0009(9) -0.0048(8)
Si7 0.0294(9) 0.0322(10) 0.0299(14) 0.0023(9) 0.0053(10) 0.0066(8)
Si8 0.0363(10) 0.0336(11) 0.0359(15) 0.0059(10) 0.0005(11) 0.0072(9)
Si9 0.0541(13) 0.0338(11) 0.0272(15) -0.0026(10) 0.0063(12) 0.0017(10)
Si10 0.0360(11) 0.0436(12) 0.0404(16) 0.0096(11) 0.0139(11) 0.0045(9)
Si11 0.111(2) 0.0350(14) 0.080(3) -0.0152(15) 0.005(2) 0.0013(15)
Si12 0.100(2) 0.0543(17) 0.061(2) -0.0088(16) -0.002(2) -0.0216(16)
O1 0.058(3) 0.031(3) 0.049(4) 0.008(3) 0.012(3) -0.006(3)
O2 0.077(4) 0.044(3) 0.049(5) 0.019(3) 0.003(4) -0.009(3)
N1 0.035(3) 0.034(3) 0.035(4) 0.000(3) 0.002(3) 0.001(3)
N2 0.031(3) 0.021(3) 0.031(4) -0.001(3) 0.001(3) -0.004(2)
N3 0.019(2) 0.029(3) 0.026(4) -0.003(3) -0.004(3) -0.004(2)
N4 0.030(3) 0.028(3) 0.026(4) -0.001(3) 0.001(3) 0.003(2)
N5 0.031(3) 0.034(3) 0.025(4) 0.001(3) 0.004(3) 0.006(2)
N6 0.082(5) 0.029(4) 0.045(6) -0.013(3) 0.002(5) -0.009(3)
C1 0.104(8) 0.037(5) 0.101(10) 0.016(6) 0.052(8) 0.019(5)
C2 0.31(3) 0.040(7) 0.32(3) 0.063(11) 0.25(2) 0.037(11)
C3 0.060(5) 0.045(5) 0.042(6) 0.006(4) 0.011(5) -0.011(4)
C4 0.123(10) 0.059(6) 0.111(11) -0.003(7) 0.069(9) -0.029(7)
C5 0.039(4) 0.056(5) 0.039(6) 0.002(4) -0.011(4) -0.007(4)
C6 0.049(5) 0.058(5) 0.041(6) 0.011(5) 0.000(5) -0.012(4)
C7 0.052(5) 0.081(7) 0.038(6) -0.020(5) 0.008(5) 0.008(5)
C8 0.037(4) 0.064(6) 0.058(7) -0.008(5) 0.020(5) -0.007(4)
C9 0.031(4) 0.089(7) 0.063(8) 0.018(6) -0.010(5) -0.002(4)
C10 0.071(6) 0.056(6) 0.078(9) -0.008(6) 0.013(6) -0.032(5)
C11 0.080(6) 0.053(6) 0.038(7) -0.006(5) -0.004(5) -0.007(5)
C12 0.080(6) 0.025(4) 0.059(7) -0.012(4) 0.018(6) 0.006(4)
C13 0.054(5) 0.039(4) 0.055(6) 0.011(4) 0.025(5) 0.016(4)
C14 0.036(4) 0.043(5) 0.055(7) 0.016(4) -0.004(4) 0.005(3)
C15 0.033(4) 0.048(5) 0.069(8) -0.001(5) -0.004(4) -0.013(4)
C16 0.051(5) 0.040(4) 0.035(6) -0.011(4) 0.005(4) -0.011(4)
C17 0.038(4) 0.090(7) 0.048(7) 0.018(5) 0.018(5) 0.009(4)
C18 0.072(6) 0.046(5) 0.032(6) -0.004(4) 0.010(5) -0.004(4)
C19 0.063(6) 0.064(6) 0.056(7) 0.003(5) 0.002(5) 0.035(5)
C20 0.042(4) 0.060(6) 0.049(7) 0.018(5) -0.014(5) -0.004(4)
C21 0.107(8) 0.047(5) 0.041(6) -0.004(5) 0.026(6) 0.007(5)
C22 0.078(6) 0.062(6) 0.037(7) 0.001(5) -0.004(6) -0.003(5)
C23 0.040(5) 0.071(7) 0.093(9) 0.022(6) 0.016(5) 0.023(4)
C24 0.072(6) 0.076(7) 0.046(7) 0.022(5) 0.028(6) 0.004(5)
C29 0.112(9) 0.069(7) 0.058(9) 0.027(6) -0.006(8) -0.036(7)
C30 0.116(12) 0.090(9) 0.142(16) 0.067(10) 0.000(11) -0.007(9)
C31 0.112(11) 0.095(9) 0.114(13) 0.064(9) 0.012(10) -0.017(8)
C32 0.081(7) 0.059(6) 0.073(9) 0.025(6) 0.011(7) -0.007(5)

loop_
_geom_bond_atom_site_label_1
_geom_bond_atom_site_label_2
_geom_bond_distance
_geom_bond_site_symmetry_2
_geom_bond_publ_flag
Yb1 N1 2.373(6) . ?
Yb1 O1 2.448(5) . ?
Yb1 N3 2.568(5) . ?
Yb1 N2 2.578(6) . ?
Yb1 Si5 3.1175(19) . ?
Yb1 Si1 3.138(2) . ?
Yb1 Si3 3.171(2) . ?
Yb1 Yb2 3.5115(6) . ?
Yb2 N5 2.487(6) . ?
Yb2 N2 2.490(5) . ?
Yb2 N3 2.520(6) . ?
Yb2 N4 2.540(5) . ?
Yb2 Si4 3.130(2) . ?
Yb2 Si9 3.144(2) . ?
Yb2 Si6 3.172(2) . ?
Yb2 Si7 3.1996(19) . ?
Yb2 Yb3 3.5134(7) . ?
Yb3 N6 2.352(7) . ?
Yb3 O2 2.434(6) . ?
Yb3 N4 2.529(5) . ?
Yb3 N5 2.567(6) . ?
Yb3 Si8 3.097(2) . ?
Yb3 Si10 3.191(2) . ?
Yb3 Si11 3.262(3) . ?
Yb3 Si12 3.593(3) . ?
Si1 N1 1.677(7) . ?
Si1 C5 1.866(8) . ?
Si1 C6 1.878(8) . ?
Si2 N1 1.690(6) . ?
Si2 C7 1.859(9) . ?
Si2 C8 1.881(8) . ?
Si3 N2 1.698(6) . ?
Si3 C9 1.861(9) . ?
Si3 C10 1.873(9) . ?
Si4 N2 1.702(6) . ?
Si4 C12 1.870(8) . ?
Si4 C11 1.877(10) . ?
Si5 N3 1.707(6) . ?
Si5 C14 1.871(9) . ?
Si5 C13 1.873(8) . ?
Si6 N3 1.696(6) . ?
Si6 C16 1.842(8) . ?
Si6 C15 1.876(7) . ?
Si7 N4 1.704(6) . ?
Si7 C18 1.831(9) . ?
Si7 C17 1.872(8) . ?
Si8 N4 1.705(6) . ?
Si8 C20 1.845(9) . ?
Si8 C19 1.877(8) . ?
Si9 N5 1.701(7) . ?
Si9 C22 1.859(9) . ?
Si9 C21 1.881(8) . ?
Si10 N5 1.704(6) . ?
Si10 C23 1.882(8) . ?
Si10 C24 1.885(9) . ?
Si11 N6 1.672(8) . ?
Si11 C25 1.838(12) . ?
Si11 C26 1.845(15) . ?
Si12 N6 1.663(9) . ?
Si12 C28 1.83(2) . ?
Si12 C27 1.88(2) . ?
O1 C1 1.458(10) . ?
O1 C3 1.459(9) . ?
O2 C32 1.433(11) . ?
O2 C29 1.451(13) . ?
C1 C2 1.480(15) . ?
C2 C4 1.381(16) . ?
C3 C4 1.476(12) . ?
C29 C30 1.440(14) . ?
C30 C31 1.437(17) . ?
C31 C32 1.524(14) . ?
